data_7111058
loop_
_publ_author_name
'Houjou, Hirohiko'
'Lee, Sung-Kil'
'Hishikawa, Yukio'
'Nagawa, Yoshinobu'
'Hiratani, Kazuhisa'

_publ_section_title
;
 Highly selective formation of 2&#x2236;2 macrocycles from a novel
 hydroxybenzaldehyde derivative and diamines
;
_journal_issue 22
_journal_name_full 'Chemical Communications'
_journal_page_first 2197
_journal_paper_doi 10.1039/b005536k
_journal_year 2000
_chemical_formula_moiety 'C18 H16 O4 '
_chemical_formula_sum 'C18 H16 O4'
_chemical_formula_weight 296.32
_space_group_IT_number 14
_symmetry_cell_setting monoclinic
_symmetry_Int_Tables_number 14
_symmetry_space_group_name_Hall '-P 2yab'
_symmetry_space_group_name_H-M 'P 1 21/a 1'
_cell_angle_alpha 90
_cell_angle_beta 102.181(2)
_cell_angle_gamma 90
_cell_formula_units_Z 4
_cell_length_a 7.9346(4)
_cell_length_b 14.3035(8)
_cell_length_c 13.3949(7)
_cell_measurement_reflns_used 11568
_cell_measurement_temperature 193.2
_cell_measurement_theta_max 27.5
_cell_measurement_theta_min 2.1
_cell_volume 1485.99(14)
_computing_cell_refinement PROCESS-AUTO
_computing_data_collection PROCESS-AUTO
_computing_data_reduction 'teXsan Ver. 1.10'
_computing_publication_material 'teXsan Ver. 1.10'
_computing_structure_refinement 'teXsan Ver. 1.10'
_computing_structure_solution SIR92
_diffrn_measured_fraction_theta_full 0.9988
_diffrn_measured_fraction_theta_max 0.9988
_diffrn_measurement_device_type 'Rigaku RAXIS-RAPID Imaging Plate'
_diffrn_measurement_method \w
_diffrn_radiation_type 'Mo K\a'
_diffrn_radiation_wavelength 0.7107
_diffrn_reflns_av_R_equivalents 0.021
_diffrn_reflns_limit_h_max 10
_diffrn_reflns_limit_h_min 0
_diffrn_reflns_limit_k_max 18
_diffrn_reflns_limit_k_min 0
_diffrn_reflns_limit_l_max 17
_diffrn_reflns_limit_l_min -17
_diffrn_reflns_number 3555
_diffrn_reflns_theta_full 27.48
_diffrn_reflns_theta_max 27.48
_exptl_absorpt_coefficient_mu 0.093
_exptl_absorpt_correction_T_max 0.963
_exptl_absorpt_correction_T_min 0.891
_exptl_absorpt_correction_type multi-scan
_exptl_absorpt_process_details '(Higashi, 1995)'
_exptl_crystal_colour colorless
_exptl_crystal_density_diffrn 1.324
_exptl_crystal_density_method 'not measured'
_exptl_crystal_description prism
_exptl_crystal_size_max 1.200
_exptl_crystal_size_mid 0.500
_exptl_crystal_size_min 0.400
_refine_diff_density_max 0.25
_refine_diff_density_min -0.27
_refine_ls_extinction_method none
_refine_ls_goodness_of_fit_ref 3.547
_refine_ls_hydrogen_treatment refxyz
_refine_ls_number_parameters 247
_refine_ls_number_reflns 2967
_refine_ls_R_factor_gt 0.0400
_refine_ls_shift/su_max 0.0005
_refine_ls_structure_factor_coef Fsqd
_refine_ls_weighting_details 'w = 1/[\s^2^(Fo^2^) + (0.00800(Max(Fo^2^,0) + 2Fc^2^)/3)^2^]'
_refine_ls_weighting_scheme calc
_refine_ls_wR_factor_ref 0.0779
_reflns_number_gt 2882
_reflns_number_total 3410
_reflns_threshold_expression F^2^>2.0\s(F^2^)
_cod_data_source_file b005536ksup1.cif
_cod_data_source_block aloh
_cod_original_cell_volume 1486.0(1)
_cod_original_formula_sum 'C18 H16 O4 '
_cod_database_code 7111058

loop_
_symmetry_equiv_pos_as_xyz
x,y,z
1/2-x,1/2+y,-z
-x,-y,-z
1/2+x,1/2-y,z

loop_
_atom_site_label
_atom_site_type_symbol
_atom_site_fract_x
_atom_site_fract_y
_atom_site_fract_z
_atom_site_U_iso_or_equiv
_atom_site_adp_type
_atom_site_occupancy
_atom_site_calc_flag
O(1) O 1.0498(1) 0.53557(7) 0.25546(7) 0.0363(3) Uani 1.00 d
O(2) O 1.2710(1) 0.67767(7) 0.27887(9) 0.0499(3) Uani 1.00 d
O(3) O 0.6494(1) 0.17483(6) 0.29315(7) 0.0291(2) Uani 1.00 d
O(4) O 0.8204(1) 0.04576(6) 0.41682(8) 0.0433(3) Uani 1.00 d
C(1) C 0.8504(1) 0.52589(8) 0.09832(9) 0.0266(3) Uani 1.00 d
C(2) C 0.9879(2) 0.57233(8) 0.16176(9) 0.0261(3) Uani 1.00 d
C(3) C 1.0582(1) 0.65391(8) 0.12765(10) 0.0288(3) Uani 1.00 d
C(4) C 0.9899(2) 0.68872(9) 0.0293(1) 0.0356(4) Uani 1.00 d
C(5) C 0.8549(2) 0.6438(1) -0.0331(1) 0.0390(4) Uani 1.00 d
C(6) C 0.7875(2) 0.5629(1) 0.0022(1) 0.0339(3) Uani 1.00 d
C(7) C 1.2019(2) 0.70250(10) 0.1924(1) 0.0385(4) Uani 1.00 d
C(8) C 0.7762(2) 0.43797(9) 0.1344(1) 0.0290(3) Uani 1.00 d
C(9) C 0.6373(1) 0.45225(8) 0.19508(9) 0.0250(3) Uani 1.00 d
C(10) C 0.5651(2) 0.53370(10) 0.2069(1) 0.0379(4) Uani 1.00 d
C(11) C 0.5841(2) 0.36367(9) 0.24218(10) 0.0272(3) Uani 1.00 d
C(12) C 0.7118(1) 0.33312(8) 0.33760(9) 0.0231(3) Uani 1.00 d
C(13) C 0.8003(2) 0.39758(9) 0.40679(10) 0.0294(3) Uani 1.00 d
C(14) C 0.9147(2) 0.37029(10) 0.4961(1) 0.0334(3) Uani 1.00 d
C(15) C 0.9417(2) 0.27660(9) 0.5165(1) 0.0313(3) Uani 1.00 d
C(16) C 0.8555(1) 0.20902(8) 0.44922(9) 0.0260(3) Uani 1.00 d
C(17) C 0.7387(1) 0.23775(8) 0.36000(9) 0.0225(3) Uani 1.00 d
C(18) C 0.8885(2) 0.11039(10) 0.4712(1) 0.0353(4) Uani 1.00 d
H(1) H 1.042(2) 0.746(1) 0.007(1) 0.0461 Uiso 1.00 calc
H(2) H 0.807(2) 0.667(1) -0.101(1) 0.0461 Uiso 1.00 calc
H(3) H 0.695(2) 0.529(1) -0.040(1) 0.0461 Uiso 1.00 calc
H(4) H 1.245(2) 0.763(1) 0.160(1) 0.0461 Uiso 1.00 calc
H(5) H 0.872(2) 0.4009(9) 0.177(1) 0.0380 Uiso 1.00 calc
H(6) H 0.727(2) 0.399(1) 0.074(1) 0.0461 Uiso 1.00 calc
H(7) H 0.596(2) 0.5883(10) 0.174(1) 0.0380 Uiso 1.00 calc
H(8) H 0.475(2) 0.5404(9) 0.248(1) 0.0380 Uiso 1.00 calc
H(9) H 0.471(2) 0.3736(10) 0.262(1) 0.0461 Uiso 1.00 calc
H(10) H 0.575(2) 0.3130(10) 0.193(1) 0.0380 Uiso 1.00 calc
H(11) H 0.784(2) 0.4648(10) 0.394(1) 0.0380 Uiso 1.00 calc
H(12) H 0.968(2) 0.416(1) 0.540(1) 0.0461 Uiso 1.00 calc
H(13) H 1.018(2) 0.2557(10) 0.576(1) 0.0380 Uiso 1.00 calc
H(14) H 0.971(2) 0.0981(9) 0.535(1) 0.0380 Uiso 1.00 calc
H(15) H 1.129(2) 0.573(1) 0.283(1) 0.0461 Uiso 1.00 calc
H(16) H 0.678(2) 0.118(1) 0.322(1) 0.0461 Uiso 1.00 calc

loop_
_atom_site_aniso_label
_atom_site_aniso_U_11
_atom_site_aniso_U_22
_atom_site_aniso_U_33
_atom_site_aniso_U_12
_atom_site_aniso_U_13
_atom_site_aniso_U_23
O(1) 0.0385(5) 0.0359(5) 0.0299(5) -0.0031(4) -0.0035(4) 0.0046(4)
O(2) 0.0396(6) 0.0486(6) 0.0552(7) -0.0039(5) -0.0040(5) -0.0117(5)
O(3) 0.0308(4) 0.0227(4) 0.0313(5) -0.0034(4) 0.0009(4) -0.0008(4)
O(4) 0.0457(6) 0.0279(5) 0.0519(6) 0.0005(4) 0.0005(5) 0.0051(5)
C(1) 0.0248(6) 0.0294(6) 0.0269(6) 0.0012(5) 0.0082(5) -0.0003(5)
C(2) 0.0255(6) 0.0277(6) 0.0256(6) 0.0044(5) 0.0067(5) 0.0022(5)
C(3) 0.0255(6) 0.0267(6) 0.0361(7) 0.0024(5) 0.0107(5) -0.0004(5)
C(4) 0.0370(7) 0.0331(7) 0.0410(8) 0.0035(6) 0.0181(6) 0.0101(6)
C(5) 0.0397(8) 0.0499(9) 0.0282(7) 0.0057(7) 0.0086(6) 0.0126(6)
C(6) 0.0304(7) 0.0438(7) 0.0267(6) -0.0006(6) 0.0042(6) -0.0001(6)
C(7) 0.0298(7) 0.0309(7) 0.0559(9) 0.0001(6) 0.0116(7) -0.0064(7)
C(8) 0.0287(6) 0.0269(6) 0.0317(7) -0.0014(5) 0.0072(5) -0.0010(5)
C(9) 0.0218(5) 0.0267(6) 0.0249(6) -0.0007(5) 0.0017(5) 0.0021(5)
C(10) 0.0382(7) 0.0300(7) 0.0490(9) 0.0058(6) 0.0170(7) 0.0073(6)
C(11) 0.0244(6) 0.0276(6) 0.0281(7) -0.0035(5) 0.0023(5) 0.0016(5)
C(12) 0.0207(5) 0.0260(6) 0.0234(6) -0.0010(5) 0.0062(5) 0.0012(5)
C(13) 0.0327(6) 0.0244(6) 0.0304(7) -0.0007(5) 0.0050(5) -0.0020(5)
C(14) 0.0355(7) 0.0345(7) 0.0276(7) -0.0039(6) 0.0010(6) -0.0074(5)
C(15) 0.0277(6) 0.0404(7) 0.0242(6) 0.0026(6) 0.0019(5) 0.0005(6)
C(16) 0.0237(6) 0.0298(6) 0.0253(6) 0.0018(5) 0.0073(5) 0.0023(5)
C(17) 0.0203(5) 0.0254(6) 0.0230(6) -0.0020(4) 0.0070(5) -0.0019(5)
C(18) 0.0330(7) 0.0358(7) 0.0353(7) 0.0040(6) 0.0033(6) 0.0073(6)

loop_
_atom_type_symbol
_atom_type_description
_atom_type_scat_dispersion_real
_atom_type_scat_dispersion_imag
_atom_type_scat_source
C C 0.003 0.002
;International Tables for Crystallography
(1992, Vol. C, Tables 4.2.6.8 and 6.1.1.1)
;
H H 0.000 0.000
;International Tables for Crystallography
(1992, Vol. C, Table 6.1.1.2)
;
O O 0.011 0.006
;International Tables for Crystallography
(1992, Vol. C, Tables 4.2.6.8 and 6.1.1.1)
;

loop_
_geom_angle_atom_site_label_1
_geom_angle_atom_site_label_2
_geom_angle_atom_site_label_3
_geom_angle
_geom_angle_site_symmetry_2
_geom_angle_site_symmetry_3
_geom_angle_publ_flag
C(2) C(1) C(6) 117.7(1) 1_555 1_555 yes
C(2) C(1) C(8) 120.5(1) 1_555 1_555 yes
C(6) C(1) C(8) 121.9(1) 1_555 1_555 yes
O(1) C(2) C(1) 117.5(1) 1_555 1_555 yes
O(1) C(2) C(3) 122.1(1) 1_555 1_555 yes
C(1) C(2) C(3) 120.4(1) 1_555 1_555 yes
C(2) C(3) C(4) 119.7(1) 1_555 1_555 yes
C(2) C(3) C(7) 121.0(1) 1_555 1_555 yes
C(4) C(3) C(7) 119.2(1) 1_555 1_555 yes
C(3) C(4) C(5) 120.2(1) 1_555 1_555 yes
C(4) C(5) C(6) 119.1(1) 1_555 1_555 yes
C(1) C(6) C(5) 122.9(1) 1_555 1_555 yes
O(2) C(7) C(3) 124.3(1) 1_555 1_555 yes
C(1) C(8) C(9) 115.9(1) 1_555 1_555 yes
C(8) C(9) C(10) 124.4(1) 1_555 1_555 yes
C(8) C(9) C(11) 114.1(1) 1_555 1_555 yes
C(10) C(9) C(11) 121.4(1) 1_555 1_555 yes
C(9) C(11) C(12) 113.35(10) 1_555 1_555 yes
C(11) C(12) C(13) 121.6(1) 1_555 1_555 yes
C(11) C(12) C(17) 120.3(1) 1_555 1_555 yes
C(13) C(12) C(17) 118.0(1) 1_555 1_555 yes
C(12) C(13) C(14) 122.1(1) 1_555 1_555 yes
C(13) C(14) C(15) 119.3(1) 1_555 1_555 yes
C(14) C(15) C(16) 120.7(1) 1_555 1_555 yes
C(15) C(16) C(17) 119.3(1) 1_555 1_555 yes
C(15) C(16) C(18) 119.9(1) 1_555 1_555 yes
C(17) C(16) C(18) 120.8(1) 1_555 1_555 yes
O(3) C(17) C(12) 117.94(10) 1_555 1_555 yes
O(3) C(17) C(16) 121.6(1) 1_555 1_555 yes
C(12) C(17) C(16) 120.5(1) 1_555 1_555 yes
O(4) C(18) C(16) 124.9(1) 1_555 1_555 yes

loop_
_geom_bond_atom_site_label_1
_geom_bond_atom_site_label_2
_geom_bond_distance
_geom_bond_publ_flag
O(1) C(2) 1.354(1) yes
O(2) C(7) 1.225(2) yes
O(3) C(17) 1.359(1) yes
O(4) C(18) 1.229(2) yes
C(1) C(2) 1.401(2) yes
C(1) C(6) 1.384(2) yes
C(1) C(8) 1.511(2) yes
C(2) C(3) 1.410(2) yes
C(3) C(4) 1.406(2) yes
C(3) C(7) 1.456(2) yes
C(4) C(5) 1.371(2) yes
C(5) C(6) 1.398(2) yes
C(8) C(9) 1.515(2) yes
C(9) C(10) 1.322(2) yes
C(9) C(11) 1.515(2) yes
C(11) C(12) 1.518(2) yes
C(12) C(13) 1.388(2) yes
C(12) C(17) 1.403(2) yes
C(13) C(14) 1.396(2) yes
C(14) C(15) 1.375(2) yes
C(15) C(16) 1.398(2) yes
C(16) C(17) 1.410(2) yes
C(16) C(18) 1.454(2) yes

loop_
_geom_contact_atom_site_label_1
_geom_contact_atom_site_label_2
_geom_contact_distance
_geom_contact_site_symmetry_2
O(1) O(4) 2.945(1) 4_555
O(1) O(3) 3.125(1) 4_555
O(1) C(14) 3.546(2) 3_766
O(2) C(10) 3.401(2) 1_655
O(2) C(15) 3.475(2) 2_756
O(2) C(15) 3.569(2) 3_766
O(3) C(5) 3.504(2) 2_645
O(3) C(13) 3.583(2) 4_455
O(4) C(18) 3.334(2) 3_756
O(4) C(13) 3.456(2) 2_646
O(4) C(14) 3.472(2) 2_646
O(4) O(4) 3.482(2) 3_756
C(12) C(18) 3.518(2) 4_455
C(12) C(16) 3.518(2) 4_455
C(13) C(18) 3.553(2) 4_455
C(15) C(17) 3.475(2) 4_555
C(15) C(16) 3.590(2) 4_555
C(16) C(17) 3.576(2) 4_555

loop_
_geom_torsion_atom_site_label_1
_geom_torsion_atom_site_label_2
_geom_torsion_atom_site_label_3
_geom_torsion_atom_site_label_4
_geom_torsion
_geom_torsion_site_symmetry_1
_geom_torsion_site_symmetry_2
_geom_torsion_site_symmetry_3
_geom_torsion_site_symmetry_4
_geom_torsion_publ_flag
O(1) C(2) C(1) C(6) -179.6(1) 1_555 1_555 1_555 1_555 yes
O(1) C(2) C(1) C(8) -0.2(2) 1_555 1_555 1_555 1_555 yes
O(1) C(2) C(3) C(4) 179.5(1) 1_555 1_555 1_555 1_555 yes
O(1) C(2) C(3) C(7) 0.1(2) 1_555 1_555 1_555 1_555 yes
O(2) C(7) C(3) C(2) -0.2(2) 1_555 1_555 1_555 1_555 yes
O(2) C(7) C(3) C(4) -179.6(1) 1_555 1_555 1_555 1_555 yes
O(3) C(17) C(12) C(11) 1.1(2) 1_555 1_555 1_555 1_555 yes
O(3) C(17) C(12) C(13) 178.8(1) 1_555 1_555 1_555 1_555 yes
O(3) C(17) C(16) C(15) -178.8(1) 1_555 1_555 1_555 1_555 yes
O(3) C(17) C(16) C(18) 1.9(2) 1_555 1_555 1_555 1_555 yes
O(4) C(18) C(16) C(15) -179.6(1) 1_555 1_555 1_555 1_555 yes
O(4) C(18) C(16) C(17) -0.3(2) 1_555 1_555 1_555 1_555 yes
C(1) C(2) C(3) C(4) -0.1(2) 1_555 1_555 1_555 1_555 yes
C(1) C(2) C(3) C(7) -179.5(1) 1_555 1_555 1_555 1_555 yes
C(1) C(6) C(5) C(4) 0.4(2) 1_555 1_555 1_555 1_555 yes
C(1) C(8) C(9) C(10) 8.5(2) 1_555 1_555 1_555 1_555 yes
C(1) C(8) C(9) C(11) -171.9(1) 1_555 1_555 1_555 1_555 yes
C(2) C(1) C(6) C(5) -0.2(2) 1_555 1_555 1_555 1_555 yes
C(2) C(1) C(8) C(9) 86.4(1) 1_555 1_555 1_555 1_555 yes
C(2) C(3) C(4) C(5) 0.3(2) 1_555 1_555 1_555 1_555 yes
C(3) C(2) C(1) C(6) 0.0(2) 1_555 1_555 1_555 1_555 yes
C(3) C(2) C(1) C(8) 179.4(1) 1_555 1_555 1_555 1_555 yes
C(3) C(4) C(5) C(6) -0.5(2) 1_555 1_555 1_555 1_555 yes
C(5) C(4) C(3) C(7) 179.8(1) 1_555 1_555 1_555 1_555 yes
C(5) C(6) C(1) C(8) -179.6(1) 1_555 1_555 1_555 1_555 yes
C(6) C(1) C(8) C(9) -94.3(1) 1_555 1_555 1_555 1_555 yes
C(8) C(9) C(11) C(12) 77.5(1) 1_555 1_555 1_555 1_555 yes
C(9) C(11) C(12) C(13) 36.1(2) 1_555 1_555 1_555 1_555 yes
C(9) C(11) C(12) C(17) -146.3(1) 1_555 1_555 1_555 1_555 yes
C(10) C(9) C(11) C(12) -102.9(1) 1_555 1_555 1_555 1_555 yes
C(11) C(12) C(13) C(14) 178.3(1) 1_555 1_555 1_555 1_555 yes
C(11) C(12) C(17) C(16) -179.2(1) 1_555 1_555 1_555 1_555 yes
C(12) C(13) C(14) C(15) 0.3(2) 1_555 1_555 1_555 1_555 yes
C(12) C(17) C(16) C(15) 1.4(2) 1_555 1_555 1_555 1_555 yes
C(12) C(17) C(16) C(18) -177.9(1) 1_555 1_555 1_555 1_555 yes
C(13) C(12) C(17) C(16) -1.5(2) 1_555 1_555 1_555 1_555 yes
C(13) C(14) C(15) C(16) -0.3(2) 1_555 1_555 1_555 1_555 yes
C(14) C(13) C(12) C(17) 0.6(2) 1_555 1_555 1_555 1_555 yes
C(14) C(15) C(16) C(17) -0.6(2) 1_555 1_555 1_555 1_555 yes
C(14) C(15) C(16) C(18) 178.8(1) 1_555 1_555 1_555 1_555 yes
